data_1526013
loop_
_publ_author_name
'Ferro, O.'
'Pekov, I.V.'
'Pushcharovskii, D.Yu.'
'Lovskaya, E.V.'
'Teat, S.'
'Vinogradova, S.A.'

_publ_section_title
;
 Crystal structure of strontian hilgardite
;
_journal_name_full Kristallografiya
_journal_page_first 452
_journal_page_last 457
_journal_volume 45
_journal_year 2000
_chemical_formula_sum 'B5 Ca Cl H2 O10 Sr'
_chemical_name_systematic 'Ca Sr (B5 O9) Cl (H2 O)'
_space_group_IT_number 1
_symmetry_space_group_name_Hall 'P 1'
_symmetry_space_group_name_H-M 'P 1'
_cell_angle_alpha 60.995
_cell_angle_beta 61.257
_cell_angle_gamma 77.191
_cell_formula_units_Z 1
_cell_length_a 6.5732
_cell_length_b 6.4445
_cell_length_c 6.3693
_cell_volume 206.872
_citation_journal_id_ASTM KRISAJ
_cod_data_source_file Ferro_KRISAJ_2000_173.cif
_cod_data_source_block H2B5Ca1Cl1O10Sr1
_cod_original_cell_volume 206.8716
_cod_original_formula_sum 'H2 B5 Ca1 Cl1 O10 Sr1'
_cod_database_code 1526013

loop_
_symmetry_equiv_pos_as_xyz
x,y,z

loop_
_atom_site_label
_atom_site_type_symbol
_atom_site_fract_x
_atom_site_fract_y
_atom_site_fract_z
_atom_site_occupancy
_atom_site_U_iso_or_equiv
O3 O-2 0.3038 0.1053 0.8521 1 0.0
O7 O-2 0.9063 0.4802 0.1735 1 0.0
O6 O-2 0.2388 0.7181 0.9832 1 0.0
O4 O-2 0.3902 0.4086 0.397 1 0.0
B1 B+3 0.3788 0.3553 0.6547 1 0.0
B3 B+3 0.2266 0.2754 0.4104 1 0.0
Ca1 Ca+2 0.2599 0.8359 0.3075 1 0.0
O5 O-2 0.2124 0.5149 0.7549 1 0.0
H2 H+1 0.81 0.87 -0.07 1 0.0
B5 B+3 0.8304 0.4002 0.4421 1 0.0
H1 H+1 0.62 0.83 0.247 1 0.0
B4 B+3 0.269 0.9448 0.7901 1 0.0
O1 O-2 0.6746 0.9274 0.0496 1 0.0
Cl1 Cl-1 0.7945 0.8832 0.5199 1 0.0
O2 O-2 0.6074 0.3889 0.6228 1 0.0
O9 O-2 0.2509 0.0164 0.5618 1 0.0
Sr1 Sr+2 0.7204 0.36847 0.97888 1 0.0
O8 O-2 0.2799 0.3053 0.1504 1 0.0
O10 O-2 0.9881 0.3429 0.5458 1 0.0
B2 B+3 0.1679 0.5044 0.0034 1 0.0
